data_4089385
loop_
_publ_author_name
'Bakthavachalam, K.'
'Reddy, N. Dastagiri'

_publ_section_title
;
 Synthesis of Aluminum Complexes of Triaza Framework Ligands and Their
 Catalytic Activity toward Polymerization of \e-Caprolactone
;
_journal_issue 11
_journal_name_full Organometallics
_journal_page_first 3174
_journal_paper_doi 10.1021/om3011432
_journal_volume 32
_journal_year 2013
_chemical_formula_sum 'C40 H50 Al N3'
_chemical_formula_weight 599.81
_space_group_IT_number 13
_space_group_name_Hall '-P 2yac'
_space_group_name_H-M_alt 'P 1 2/n 1'
_symmetry_cell_setting monoclinic
_symmetry_space_group_name_H-M 'P 1 2/n 1'
_atom_sites_solution_hydrogens geom
_atom_sites_solution_primary direct
_atom_sites_solution_secondary difmap
_audit_creation_method SHELXL-97
_cell_angle_alpha 90.00
_cell_angle_beta 99.702(2)
_cell_angle_gamma 90.00
_cell_formula_units_Z 8
_cell_length_a 18.0797(5)
_cell_length_b 12.3983(3)
_cell_length_c 31.9357(8)
_cell_measurement_reflns_used 5828
_cell_measurement_temperature 150(2)
_cell_measurement_theta_max 29.2502
_cell_measurement_theta_min 2.5829
_cell_volume 7056.2(3)
_computing_cell_refinement
;
'Thu Jul 19 12:45:39 2012'
;
_computing_data_collection
;
'Thu Jul 19 12:45:39 2012'
;
_computing_data_reduction
;
'Thu Jul 19 12:45:39 2012'
;
_computing_molecular_graphics ORTEP
_computing_publication_material WinGX
_computing_structure_refinement 'SHELXL-97 (Sheldrick, 2008)'
_computing_structure_solution 'SHELXS-97 (Sheldrick, 2008)'
_diffrn_ambient_temperature 150(2)
_diffrn_detector_area_resol_mean 15.9821
_diffrn_measured_fraction_theta_full 0.999
_diffrn_measured_fraction_theta_max 0.840
_diffrn_measurement_device_type 'Xcalibur, Eos'
_diffrn_measurement_method '\w scans'
_diffrn_radiation_monochromator graphite
_diffrn_radiation_source 'fine-focus sealed tube'
_diffrn_radiation_type MoK\a
_diffrn_radiation_wavelength 0.71073
_diffrn_reflns_av_R_equivalents 0.0556
_diffrn_reflns_av_sigmaI/netI 0.1131
_diffrn_reflns_limit_h_max 22
_diffrn_reflns_limit_h_min -19
_diffrn_reflns_limit_k_max 14
_diffrn_reflns_limit_k_min -15
_diffrn_reflns_limit_l_max 26
_diffrn_reflns_limit_l_min -43
_diffrn_reflns_number 32262
_diffrn_reflns_theta_full 25.00
_diffrn_reflns_theta_max 29.31
_diffrn_reflns_theta_min 2.59
_exptl_absorpt_coefficient_mu 0.088
_exptl_absorpt_correction_T_max 0.9826
_exptl_absorpt_correction_T_min 0.9714
_exptl_absorpt_correction_type multi-scan
_exptl_absorpt_process_details
;
'Thu Jul 19 12:45:39 2012'
;
_exptl_crystal_colour colorless
_exptl_crystal_density_diffrn 1.129
_exptl_crystal_density_method 'not measured'
_exptl_crystal_description needle
_exptl_crystal_F_000 2592
_exptl_crystal_size_max 0.33
_exptl_crystal_size_mid 0.20
_exptl_crystal_size_min 0.20
_refine_diff_density_max 0.501
_refine_diff_density_min -0.351
_refine_diff_density_rms 0.057
_refine_ls_extinction_method none
_refine_ls_goodness_of_fit_ref 1.016
_refine_ls_hydrogen_treatment constr
_refine_ls_matrix_type full
_refine_ls_number_parameters 811
_refine_ls_number_reflns 16235
_refine_ls_number_restraints 0
_refine_ls_restrained_S_all 1.016
_refine_ls_R_factor_all 0.1396
_refine_ls_R_factor_gt 0.0712
_refine_ls_shift/su_max 0.006
_refine_ls_shift/su_mean 0.000
_refine_ls_structure_factor_coef Fsqd
_refine_ls_weighting_details 'calc w=1/[\s^2^(Fo^2^)+(0.0386P)^2^+2.8676P] where P=(Fo^2^+2Fc^2^)/3'
_refine_ls_weighting_scheme calc
_refine_ls_wR_factor_gt 0.1202
_refine_ls_wR_factor_ref 0.1464
_reflns_number_gt 9365
_reflns_number_total 16235
_reflns_threshold_expression >2\s(I)
_cod_data_source_file om3011432_si_002.cif
_cod_data_source_block '[L1(AlMe2)]'
_cod_database_code 4089385

loop_
_symmetry_equiv_pos_as_xyz
'x, y, z'
'-x+1/2, y, -z+1/2'
'-x, -y, -z'
'x-1/2, -y, z-1/2'

loop_
_atom_site_label
_atom_site_type_symbol
_atom_site_fract_x
_atom_site_fract_y
_atom_site_fract_z
_atom_site_U_iso_or_equiv
_atom_site_adp_type
_atom_site_occupancy
_atom_site_symmetry_multiplicity
_atom_site_calc_flag
_atom_site_refinement_flags
_atom_site_disorder_assembly
_atom_site_disorder_group
Al2 Al 0.37946(4) 0.01221(6) 0.20480(3) 0.02466(19) Uani 1 1 d . . .
N6 N 0.40873(11) 0.14897(15) 0.18351(6) 0.0170(4) Uani 1 1 d . . .
N4 N 0.44911(11) -0.06786(15) 0.17738(6) 0.0205(5) Uani 1 1 d . . .
N5 N 0.43718(11) 0.06114(16) 0.12201(6) 0.0216(5) Uani 1 1 d . . .
C58 C 0.54706(14) -0.1753(2) 0.22036(8) 0.0232(6) Uani 1 1 d . . .
C42 C 0.42435(13) 0.14940(19) 0.14450(7) 0.0185(5) Uani 1 1 d . . .
C50 C 0.45199(14) 0.28048(19) 0.23965(7) 0.0203(6) Uani 1 1 d . . .
C45 C 0.39627(13) 0.24914(18) 0.20528(7) 0.0166(5) Uani 1 1 d . . .
C83 C 0.46061(14) 0.3462(2) 0.13448(8) 0.0231(6) Uani 1 1 d . . .
H83 H 0.4796 0.3523 0.1633 0.028 Uiso 1 1 calc R . .
C63 C 0.59216(15) -0.0737(2) 0.23309(8) 0.0285(6) Uani 1 1 d . . .
H63 H 0.5570 -0.0130 0.2289 0.034 Uiso 1 1 calc R . .
C41 C 0.45364(14) -0.0378(2) 0.13803(8) 0.0230(6) Uani 1 1 d . B .
C49 C 0.44111(15) 0.3766(2) 0.26037(8) 0.0261(6) Uani 1 1 d . . .
H49 H 0.4776 0.3998 0.2826 0.031 Uiso 1 1 calc R . .
C51 C 0.52211(15) 0.2148(2) 0.25346(8) 0.0259(6) Uani 1 1 d . . .
H51 H 0.5113 0.1411 0.2431 0.031 Uiso 1 1 calc R . .
C46 C 0.33032(14) 0.30871(19) 0.19378(8) 0.0204(6) Uani 1 1 d . . .
C82 C 0.42795(13) 0.24990(19) 0.11852(8) 0.0201(5) Uani 1 1 d . . .
C48 C 0.37760(15) 0.4377(2) 0.24866(8) 0.0288(6) Uani 1 1 d . . .
H48 H 0.3718 0.5021 0.2627 0.035 Uiso 1 1 calc R . .
C47 C 0.32270(15) 0.4036(2) 0.21623(8) 0.0255(6) Uani 1 1 d . . .
H47 H 0.2794 0.4448 0.2091 0.031 Uiso 1 1 calc R . .
C43 C 0.40003(17) -0.0103(2) 0.26602(9) 0.0399(8) Uani 1 1 d . . .
H43A H 0.4532 -0.0158 0.2753 0.060 Uiso 1 1 calc R . .
H43B H 0.3762 -0.0756 0.2729 0.060 Uiso 1 1 calc R . .
H43C H 0.3808 0.0495 0.2800 0.060 Uiso 1 1 calc R . .
C57 C 0.47776(14) -0.17222(19) 0.19346(8) 0.0234(6) Uani 1 1 d . A .
C62 C 0.43571(15) -0.2657(2) 0.18328(10) 0.0364(7) Uani 1 1 d . . .
C54 C 0.26608(14) 0.2765(2) 0.15897(9) 0.0282(6) Uani 1 1 d . . .
H54 H 0.2798 0.2093 0.1460 0.034 Uiso 1 1 calc R . .
C60 C 0.53616(17) -0.3687(2) 0.22362(9) 0.0377(7) Uani 1 1 d . . .
H60 H 0.5565 -0.4351 0.2330 0.045 Uiso 1 1 calc R A .
C80 C 0.53347(16) -0.1871(2) 0.11125(9) 0.0342(7) Uani 1 1 d . B .
H80 H 0.5650 -0.1904 0.1374 0.041 Uiso 1 1 calc R . .
C84 C 0.46511(15) 0.4331(2) 0.10787(9) 0.0333(7) Uani 1 1 d . . .
H84 H 0.4884 0.4965 0.1187 0.040 Uiso 1 1 calc R . .
C59 C 0.57585(16) -0.2753(2) 0.23485(8) 0.0321(7) Uani 1 1 d . A .
H59 H 0.6224 -0.2790 0.2523 0.039 Uiso 1 1 calc R . .
C81 C 0.39853(15) 0.2437(2) 0.07531(8) 0.0300(6) Uani 1 1 d . . .
H81 H 0.3770 0.1797 0.0640 0.036 Uiso 1 1 calc R . .
C56 C 0.25070(18) 0.3622(2) 0.12438(9) 0.0471(9) Uani 1 1 d . . .
H56A H 0.2365 0.4284 0.1365 0.071 Uiso 1 1 calc R . .
H56B H 0.2108 0.3384 0.1026 0.071 Uiso 1 1 calc R . .
H56C H 0.2952 0.3738 0.1123 0.071 Uiso 1 1 calc R . .
C72 C 0.47411(16) -0.1141(2) 0.10535(8) 0.0319(7) Uani 1 1 d . . .
C44 C 0.27691(15) -0.0122(2) 0.17481(11) 0.0466(9) Uani 1 1 d . . .
H44A H 0.2442 0.0420 0.1830 0.070 Uiso 1 1 calc R . .
H44B H 0.2601 -0.0822 0.1820 0.070 Uiso 1 1 calc R . .
H44C H 0.2762 -0.0084 0.1447 0.070 Uiso 1 1 calc R . .
C53 C 0.54356(18) 0.2087(3) 0.30163(9) 0.0470(9) Uani 1 1 d . . .
H53A H 0.5616 0.2777 0.3125 0.070 Uiso 1 1 calc R . .
H53B H 0.5822 0.1556 0.3090 0.070 Uiso 1 1 calc R . .
H53C H 0.5004 0.1888 0.3137 0.070 Uiso 1 1 calc R . .
C85 C 0.43506(18) 0.4260(2) 0.06520(10) 0.0438(8) Uani 1 1 d . . .
H85 H 0.4377 0.4846 0.0473 0.053 Uiso 1 1 calc R . .
C55 C 0.19501(16) 0.2561(2) 0.17822(11) 0.0475(9) Uani 1 1 d . . .
H55A H 0.2064 0.2071 0.2017 0.071 Uiso 1 1 calc R . .
H55B H 0.1569 0.2254 0.1570 0.071 Uiso 1 1 calc R . .
H55C H 0.1774 0.3231 0.1880 0.071 Uiso 1 1 calc R . .
C86 C 0.40114(18) 0.3317(2) 0.04931(9) 0.0433(8) Uani 1 1 d . . .
H86 H 0.3798 0.3274 0.0208 0.052 Uiso 1 1 calc R . .
C61 C 0.46704(17) -0.3640(2) 0.19881(10) 0.0408(8) Uani 1 1 d . A .
H61 H 0.4402 -0.4274 0.1921 0.049 Uiso 1 1 calc R . .
C66 C 0.3561(3) -0.2669(4) 0.16510(19) 0.0232(13) Uiso 0.565(8) 1 d P A 2
H66 H 0.3432 -0.1950 0.1533 0.028 Uiso 0.565(8) 1 calc PR A 2
C79 C 0.54606(19) -0.2544(2) 0.07877(9) 0.0481(9) Uani 1 1 d . . .
H79 H 0.5902 -0.2940 0.0809 0.058 Uiso 0.636(8) 1 calc PR B 1
H79A H 0.5748 -0.3162 0.0853 0.058 Uiso 0.364(8) 1 d PR B 2
C64 C 0.65078(19) -0.0536(3) 0.20522(10) 0.0542(10) Uani 1 1 d . . .
H64A H 0.6845 -0.1139 0.2071 0.081 Uiso 1 1 calc R . .
H64B H 0.6784 0.0106 0.2146 0.081 Uiso 1 1 calc R . .
H64C H 0.6265 -0.0446 0.1763 0.081 Uiso 1 1 calc R . .
C65 C 0.62891(19) -0.0730(3) 0.27962(9) 0.0550(9) Uani 1 1 d . . .
H65A H 0.5914 -0.0849 0.2971 0.083 Uiso 1 1 calc R . .
H65B H 0.6526 -0.0045 0.2865 0.083 Uiso 1 1 calc R . .
H65C H 0.6659 -0.1292 0.2846 0.083 Uiso 1 1 calc R . .
C67 C 0.3426(3) -0.3472(4) 0.12811(19) 0.0381(17) Uiso 0.565(8) 1 d P A 2
H67A H 0.3731 -0.3279 0.1074 0.057 Uiso 0.565(8) 1 calc PR A 2
H67B H 0.2906 -0.3455 0.1152 0.057 Uiso 0.565(8) 1 calc PR A 2
H67C H 0.3556 -0.4185 0.1385 0.057 Uiso 0.565(8) 1 calc PR A 2
C52 C 0.58806(17) 0.2554(3) 0.23382(10) 0.0461(8) Uani 1 1 d . . .
H52A H 0.5772 0.2460 0.2036 0.069 Uiso 1 1 calc R . .
H52B H 0.6323 0.2154 0.2452 0.069 Uiso 1 1 calc R . .
H52C H 0.5962 0.3306 0.2403 0.069 Uiso 1 1 calc R . .
C77 C 0.4900(3) -0.2618(4) 0.04204(15) 0.0295(13) Uiso 0.636(8) 1 d P B 1
H77 H 0.4934 -0.3151 0.0220 0.035 Uiso 0.636(8) 1 calc PR B 1
C73 C 0.4205(3) -0.1199(4) 0.06801(14) 0.0264(12) Uiso 0.636(8) 1 d P B 1
H73 H 0.3783 -0.0759 0.0649 0.032 Uiso 0.636(8) 1 calc PR B 1
C68 C 0.3037(3) -0.2906(4) 0.1966(2) 0.0417(18) Uiso 0.565(8) 1 d P A 2
H68A H 0.3115 -0.3632 0.2068 0.063 Uiso 0.565(8) 1 calc PR A 2
H68B H 0.2526 -0.2821 0.1828 0.063 Uiso 0.565(8) 1 calc PR A 2
H68C H 0.3140 -0.2414 0.2201 0.063 Uiso 0.565(8) 1 calc PR A 2
C75 C 0.4304(3) -0.1909(4) 0.03579(15) 0.0305(13) Uiso 0.636(8) 1 d P B 1
H75 H 0.3971 -0.1907 0.0102 0.037 Uiso 0.636(8) 1 calc PR B 1
Al1 Al 0.72246(4) 0.40450(6) 0.46188(2) 0.02096(18) Uani 1 1 d . . .
N3 N 0.66588(11) 0.48547(14) 0.41593(6) 0.0168(4) Uani 1 1 d . . .
N1 N 0.68322(11) 0.26752(14) 0.43875(6) 0.0157(4) Uani 1 1 d . . .
N2 N 0.57084(11) 0.35197(15) 0.40552(6) 0.0187(5) Uani 1 1 d . . .
C35 C 0.56876(13) 0.16291(18) 0.40753(7) 0.0169(5) Uani 1 1 d . . .
C5 C 0.72583(13) 0.17015(18) 0.45192(7) 0.0166(5) Uani 1 1 d . . .
C2 C 0.59621(13) 0.45275(18) 0.40163(7) 0.0173(5) Uani 1 1 d . . .
C17 C 0.69114(13) 0.59170(18) 0.40521(7) 0.0183(5) Uani 1 1 d . . .
C22 C 0.67432(14) 0.68304(19) 0.42768(8) 0.0213(6) Uani 1 1 d . . .
C36 C 0.59909(14) 0.06628(19) 0.39534(7) 0.0195(5) Uani 1 1 d . . .
H36 H 0.6504 0.0607 0.3955 0.023 Uiso 1 1 calc R . .
C6 C 0.78410(13) 0.14140(19) 0.43004(8) 0.0198(5) Uani 1 1 d . . .
C1 C 0.61323(13) 0.26440(18) 0.41841(7) 0.0172(5) Uani 1 1 d . . .
C14 C 0.80273(14) 0.2080(2) 0.39346(8) 0.0226(6) Uani 1 1 d . . .
H14 H 0.7892 0.2828 0.3986 0.027 Uiso 1 1 calc R . .
C18 C 0.73460(13) 0.59834(19) 0.37284(8) 0.0213(6) Uani 1 1 d . . .
C29 C 0.53521(13) 0.52697(18) 0.38040(8) 0.0201(6) Uani 1 1 d . . .
C10 C 0.71078(14) 0.10997(18) 0.48702(7) 0.0194(5) Uani 1 1 d . . .
C11 C 0.65075(15) 0.1392(2) 0.51295(7) 0.0231(6) Uani 1 1 d . . .
H11 H 0.6280 0.2077 0.5023 0.028 Uiso 1 1 calc R . .
C39 C 0.44655(15) 0.0785(2) 0.39609(8) 0.0281(6) Uani 1 1 d . . .
H39 H 0.3954 0.0825 0.3968 0.034 Uiso 1 1 calc R . .
C9 C 0.75367(15) 0.0175(2) 0.49774(8) 0.0260(6) Uani 1 1 d . . .
H9 H 0.7447 -0.0240 0.5206 0.031 Uiso 1 1 calc R . .
C37 C 0.55273(15) -0.0210(2) 0.38309(7) 0.0248(6) Uani 1 1 d . . .
H37 H 0.5733 -0.0843 0.3744 0.030 Uiso 1 1 calc R . .
C23 C 0.62927(15) 0.6789(2) 0.46377(8) 0.0257(6) Uani 1 1 d . . .
H23 H 0.6149 0.6037 0.4674 0.031 Uiso 1 1 calc R . .
C40 C 0.49171(14) 0.1670(2) 0.40765(8) 0.0243(6) Uani 1 1 d . . .
H40 H 0.4704 0.2304 0.4157 0.029 Uiso 1 1 calc R . .
C30 C 0.54384(14) 0.60207(19) 0.34903(8) 0.0238(6) Uani 1 1 d . . .
H30 H 0.5896 0.6079 0.3396 0.029 Uiso 1 1 calc R . .
C26 C 0.75479(14) 0.4995(2) 0.34885(8) 0.0262(6) Uani 1 1 d . . .
H26 H 0.7456 0.4359 0.3655 0.031 Uiso 1 1 calc R . .
C34 C 0.46594(14) 0.5195(2) 0.39336(9) 0.0294(6) Uani 1 1 d . . .
H34 H 0.4586 0.4681 0.4135 0.035 Uiso 1 1 calc R . .
C12 C 0.58904(15) 0.0535(2) 0.50867(8) 0.0294(6) Uani 1 1 d . . .
H12A H 0.5676 0.0449 0.4793 0.044 Uiso 1 1 calc R . .
H12B H 0.5507 0.0757 0.5243 0.044 Uiso 1 1 calc R . .
H12C H 0.6101 -0.0138 0.5198 0.044 Uiso 1 1 calc R . .
C32 C 0.41721(16) 0.6619(2) 0.34591(10) 0.0363(7) Uani 1 1 d . . .
H32 H 0.3781 0.7076 0.3347 0.044 Uiso 1 1 calc R . .
C8 C 0.80847(15) -0.0141(2) 0.47561(9) 0.0288(6) Uani 1 1 d . . .
H8 H 0.8352 -0.0772 0.4831 0.035 Uiso 1 1 calc R . .
C7 C 0.82416(14) 0.04732(19) 0.44220(8) 0.0258(6) Uani 1 1 d . . .
H7 H 0.8620 0.0257 0.4276 0.031 Uiso 1 1 calc R . .
C38 C 0.47688(15) -0.0159(2) 0.38347(8) 0.0276(6) Uani 1 1 d . . .
H38 H 0.4464 -0.0752 0.3753 0.033 Uiso 1 1 calc R . .
C20 C 0.74132(16) 0.7913(2) 0.38347(9) 0.0332(7) Uani 1 1 d . . .
H20 H 0.7576 0.8585 0.3758 0.040 Uiso 1 1 calc R . .
C21 C 0.70040(15) 0.7828(2) 0.41586(9) 0.0295(7) Uani 1 1 d . . .
H21 H 0.6898 0.8447 0.4302 0.035 Uiso 1 1 calc R . .
C19 C 0.75820(15) 0.7000(2) 0.36228(9) 0.0308(7) Uani 1 1 d . . .
H19 H 0.7860 0.7066 0.3404 0.037 Uiso 1 1 calc R . .
C25 C 0.55764(16) 0.7463(2) 0.45446(9) 0.0362(7) Uani 1 1 d . . .
H25A H 0.5705 0.8212 0.4532 0.054 Uiso 1 1 calc R . .
H25B H 0.5285 0.7356 0.4766 0.054 Uiso 1 1 calc R . .
H25C H 0.5289 0.7244 0.4278 0.054 Uiso 1 1 calc R . .
C33 C 0.40757(15) 0.5875(2) 0.37684(10) 0.0379(7) Uani 1 1 d . . .
H33 H 0.3619 0.5832 0.3865 0.045 Uiso 1 1 calc R . .
C31 C 0.48465(15) 0.6679(2) 0.33182(9) 0.0307(7) Uani 1 1 d . . .
H31 H 0.4907 0.7166 0.3105 0.037 Uiso 1 1 calc R . .
C4 C 0.83007(15) 0.4281(2) 0.46595(10) 0.0391(8) Uani 1 1 d . . .
H4A H 0.8449 0.4112 0.4392 0.059 Uiso 1 1 calc R . .
H4B H 0.8567 0.3825 0.4877 0.059 Uiso 1 1 calc R . .
H4C H 0.8416 0.5022 0.4729 0.059 Uiso 1 1 calc R . .
C15 C 0.75623(17) 0.1742(2) 0.35107(9) 0.0408(8) Uani 1 1 d . . .
H15A H 0.7636 0.0987 0.3465 0.061 Uiso 1 1 calc R . .
H15B H 0.7718 0.2150 0.3285 0.061 Uiso 1 1 calc R . .
H15C H 0.7041 0.1877 0.3515 0.061 Uiso 1 1 calc R . .
C3 C 0.68279(19) 0.4269(2) 0.51461(8) 0.0416(8) Uani 1 1 d . . .
H3A H 0.6976 0.4969 0.5259 0.062 Uiso 1 1 calc R . .
H3B H 0.7023 0.3725 0.5349 0.062 Uiso 1 1 calc R . .
H3C H 0.6290 0.4224 0.5089 0.062 Uiso 1 1 calc R . .
C16 C 0.88606(15) 0.2074(2) 0.39073(10) 0.0414(8) Uani 1 1 d . . .
H16A H 0.9147 0.2244 0.4181 0.062 Uiso 1 1 calc R . .
H16B H 0.8959 0.2602 0.3704 0.062 Uiso 1 1 calc R . .
H16C H 0.9001 0.1373 0.3820 0.062 Uiso 1 1 calc R . .
C24 C 0.67674(19) 0.7166(2) 0.50528(9) 0.0429(8) Uani 1 1 d . . .
H24A H 0.7217 0.6741 0.5111 0.064 Uiso 1 1 calc R . .
H24B H 0.6486 0.7084 0.5280 0.064 Uiso 1 1 calc R . .
H24C H 0.6898 0.7912 0.5028 0.064 Uiso 1 1 calc R . .
C27 C 0.7057(2) 0.4890(3) 0.30555(11) 0.0692(12) Uani 1 1 d . . .
H27A H 0.6545 0.4782 0.3091 0.104 Uiso 1 1 calc R . .
H27B H 0.7221 0.4286 0.2907 0.104 Uiso 1 1 calc R . .
H27C H 0.7093 0.5537 0.2895 0.104 Uiso 1 1 calc R . .
C28 C 0.83667(18) 0.4974(3) 0.34420(12) 0.0635(11) Uani 1 1 d . . .
H28A H 0.8464 0.5543 0.3255 0.095 Uiso 1 1 calc R . .
H28B H 0.8482 0.4292 0.3326 0.095 Uiso 1 1 calc R . .
H28C H 0.8673 0.5074 0.3715 0.095 Uiso 1 1 calc R . .
C13 C 0.68468(18) 0.1536(2) 0.55996(8) 0.0370(7) Uani 1 1 d . . .
H13A H 0.7000 0.0847 0.5722 0.056 Uiso 1 1 calc R . .
H13B H 0.6479 0.1847 0.5748 0.056 Uiso 1 1 calc R . .
H13C H 0.7274 0.2005 0.5624 0.056 Uiso 1 1 calc R . .
C71 C 0.3614(5) -0.3348(6) 0.1076(3) 0.042(2) Uiso 0.435(8) 1 d P A 1
H71A H 0.3988 -0.3089 0.0921 0.063 Uiso 0.435(8) 1 calc PR A 1
H71B H 0.3131 -0.3330 0.0897 0.063 Uiso 0.435(8) 1 calc PR A 1
H71C H 0.3730 -0.4075 0.1168 0.063 Uiso 0.435(8) 1 calc PR A 1
C70 C 0.2980(4) -0.3006(6) 0.1697(3) 0.043(2) Uiso 0.435(8) 1 d P A 1
H70A H 0.3056 -0.3751 0.1775 0.064 Uiso 0.435(8) 1 calc PR A 1
H70B H 0.2502 -0.2925 0.1516 0.064 Uiso 0.435(8) 1 calc PR A 1
H70C H 0.2991 -0.2577 0.1948 0.064 Uiso 0.435(8) 1 calc PR A 1
C69 C 0.3600(4) -0.2637(5) 0.1460(2) 0.0258(18) Uiso 0.435(8) 1 d P A 1
H69 H 0.3500 -0.1892 0.1365 0.031 Uiso 0.435(8) 1 calc PR A 1
C76 C 0.4610(6) -0.1588(7) 0.0290(3) 0.039(3) Uiso 0.364(8) 1 d P B 2
H76 H 0.4335 -0.1529 0.0017 0.047 Uiso 0.364(8) 1 calc PR B 2
C74 C 0.4446(5) -0.0931(7) 0.0609(3) 0.027(2) Uiso 0.364(8) 1 d P B 2
H74 H 0.4137 -0.0335 0.0539 0.032 Uiso 0.364(8) 1 calc PR B 2
C78 C 0.5175(6) -0.2327(8) 0.0374(3) 0.036(2) Uiso 0.364(8) 1 d P B 2
H78 H 0.5360 -0.2673 0.0155 0.044 Uiso 0.364(8) 1 calc PR B 2

loop_
_atom_site_aniso_label
_atom_site_aniso_U_11
_atom_site_aniso_U_22
_atom_site_aniso_U_33
_atom_site_aniso_U_23
_atom_site_aniso_U_13
_atom_site_aniso_U_12
Al2 0.0220(4) 0.0215(4) 0.0319(5) 0.0018(4) 0.0087(3) -0.0005(3)
N6 0.0179(11) 0.0178(11) 0.0149(10) -0.0029(9) 0.0022(8) 0.0011(8)
N4 0.0186(11) 0.0173(11) 0.0246(12) 0.0013(9) 0.0004(9) 0.0006(9)
N5 0.0246(12) 0.0218(11) 0.0167(11) -0.0040(9) -0.0013(9) 0.0064(9)
C58 0.0226(15) 0.0266(14) 0.0223(14) 0.0047(12) 0.0094(11) 0.0045(11)
C42 0.0138(13) 0.0229(13) 0.0180(13) -0.0029(11) 0.0007(10) 0.0026(10)
C50 0.0263(15) 0.0227(14) 0.0124(12) 0.0024(11) 0.0045(10) -0.0055(11)
C45 0.0209(13) 0.0160(12) 0.0147(12) -0.0006(10) 0.0078(10) -0.0028(10)
C83 0.0212(14) 0.0286(15) 0.0199(13) 0.0032(12) 0.0049(11) 0.0043(11)
C63 0.0251(15) 0.0325(16) 0.0259(15) -0.0022(13) -0.0021(12) 0.0052(12)
C41 0.0163(14) 0.0253(14) 0.0245(14) -0.0054(12) -0.0048(11) 0.0039(11)
C49 0.0294(16) 0.0294(15) 0.0197(14) -0.0061(12) 0.0044(11) -0.0122(12)
C51 0.0296(16) 0.0276(14) 0.0180(13) 0.0002(12) -0.0032(11) -0.0044(12)
C46 0.0197(14) 0.0225(14) 0.0200(13) -0.0018(11) 0.0063(11) -0.0018(11)
C82 0.0190(13) 0.0242(13) 0.0183(13) 0.0002(11) 0.0070(10) 0.0041(11)
C48 0.0379(18) 0.0230(14) 0.0286(15) -0.0105(12) 0.0142(13) -0.0076(12)
C47 0.0258(15) 0.0234(14) 0.0298(15) -0.0035(13) 0.0120(12) -0.0014(11)
C43 0.048(2) 0.0379(17) 0.0395(18) 0.0095(15) 0.0230(15) 0.0020(15)
C57 0.0199(14) 0.0214(13) 0.0300(15) 0.0062(12) 0.0071(11) 0.0045(11)
C62 0.0201(15) 0.0211(15) 0.069(2) 0.0022(15) 0.0107(14) -0.0001(11)
C54 0.0197(14) 0.0293(15) 0.0341(16) -0.0122(13) 0.0000(12) 0.0056(11)
C60 0.044(2) 0.0300(16) 0.0439(18) 0.0167(15) 0.0194(15) 0.0143(14)
C80 0.0367(18) 0.0375(17) 0.0261(15) -0.0060(13) -0.0015(13) 0.0126(14)
C84 0.0317(17) 0.0294(16) 0.0389(17) 0.0097(14) 0.0061(13) -0.0030(12)
C59 0.0305(17) 0.0390(17) 0.0267(15) 0.0082(14) 0.0047(12) 0.0123(13)
C81 0.0360(17) 0.0346(16) 0.0195(14) 0.0027(13) 0.0046(12) 0.0000(13)
C56 0.044(2) 0.0495(19) 0.0412(19) -0.0092(16) -0.0133(15) 0.0195(16)
C72 0.0391(18) 0.0292(15) 0.0241(15) -0.0083(13) -0.0042(13) 0.0112(13)
C44 0.0236(17) 0.0340(17) 0.083(3) -0.0038(17) 0.0095(16) -0.0023(13)
C53 0.045(2) 0.071(2) 0.0215(16) 0.0109(16) -0.0035(14) 0.0009(17)
C85 0.053(2) 0.0431(19) 0.0351(18) 0.0199(15) 0.0052(15) -0.0052(16)
C55 0.0251(17) 0.0503(19) 0.069(2) -0.0318(18) 0.0122(16) -0.0070(14)
C86 0.055(2) 0.054(2) 0.0187(15) 0.0121(15) -0.0009(14) -0.0021(17)
C61 0.0342(18) 0.0207(15) 0.072(2) 0.0055(15) 0.0214(17) 0.0024(13)
C79 0.058(2) 0.049(2) 0.0344(18) -0.0131(16) -0.0026(16) 0.0273(17)
C64 0.066(3) 0.059(2) 0.0394(19) -0.0084(17) 0.0145(17) -0.0343(19)
C65 0.048(2) 0.085(3) 0.0288(17) -0.0075(18) -0.0015(15) -0.0086(19)
C52 0.0328(18) 0.067(2) 0.0403(19) 0.0167(17) 0.0112(14) 0.0114(16)
Al1 0.0255(4) 0.0168(4) 0.0182(4) -0.0017(3) -0.0031(3) 0.0003(3)
N3 0.0183(11) 0.0140(10) 0.0181(11) -0.0009(9) 0.0031(8) -0.0018(8)
N1 0.0173(11) 0.0172(10) 0.0125(10) 0.0005(9) 0.0023(8) 0.0013(8)
N2 0.0160(11) 0.0164(11) 0.0232(11) -0.0001(9) 0.0020(9) 0.0001(8)
C35 0.0199(13) 0.0187(13) 0.0114(12) 0.0038(10) 0.0008(10) -0.0012(10)
C5 0.0187(13) 0.0138(12) 0.0160(12) -0.0020(10) -0.0011(10) -0.0001(10)
C2 0.0195(14) 0.0196(13) 0.0142(12) -0.0030(11) 0.0065(10) 0.0020(10)
C17 0.0165(13) 0.0173(13) 0.0195(13) 0.0022(11) -0.0014(10) -0.0032(10)
C22 0.0193(14) 0.0203(13) 0.0222(14) -0.0004(11) -0.0022(11) 0.0007(10)
C36 0.0221(14) 0.0230(13) 0.0127(12) 0.0028(11) 0.0008(10) -0.0027(11)
C6 0.0163(13) 0.0202(13) 0.0214(13) -0.0037(11) -0.0005(10) -0.0032(10)
C1 0.0208(14) 0.0184(13) 0.0134(12) -0.0007(10) 0.0060(10) 0.0001(10)
C14 0.0206(14) 0.0233(13) 0.0251(14) -0.0045(12) 0.0077(11) 0.0005(11)
C18 0.0156(13) 0.0214(13) 0.0267(14) 0.0042(12) 0.0028(11) -0.0015(10)
C29 0.0194(14) 0.0170(13) 0.0232(14) -0.0013(11) 0.0016(11) 0.0007(10)
C10 0.0220(14) 0.0174(13) 0.0171(13) -0.0017(11) -0.0017(10) -0.0051(10)
C11 0.0340(16) 0.0201(13) 0.0165(13) 0.0018(11) 0.0078(11) -0.0014(11)
C39 0.0211(15) 0.0327(16) 0.0294(15) 0.0136(13) 0.0017(12) -0.0086(12)
C9 0.0334(16) 0.0185(13) 0.0239(14) 0.0044(12) -0.0016(12) -0.0022(12)
C37 0.0380(17) 0.0193(13) 0.0159(13) 0.0004(11) 0.0012(11) -0.0056(12)
C23 0.0385(17) 0.0163(13) 0.0219(14) -0.0030(11) 0.0042(12) 0.0040(12)
C40 0.0243(15) 0.0214(14) 0.0264(14) 0.0069(12) 0.0021(11) -0.0006(11)
C30 0.0202(14) 0.0263(14) 0.0244(14) 0.0026(12) 0.0024(11) 0.0025(11)
C26 0.0251(15) 0.0278(15) 0.0285(15) 0.0040(12) 0.0119(12) 0.0014(12)
C34 0.0201(15) 0.0233(14) 0.0461(18) 0.0079(13) 0.0089(13) -0.0001(11)
C12 0.0328(16) 0.0302(15) 0.0265(15) 0.0042(13) 0.0081(12) -0.0049(12)
C32 0.0215(16) 0.0308(16) 0.052(2) 0.0055(15) -0.0052(14) 0.0066(12)
C8 0.0262(15) 0.0175(13) 0.0393(17) -0.0022(13) -0.0040(13) 0.0025(11)
C7 0.0234(15) 0.0230(14) 0.0302(15) -0.0060(12) 0.0027(12) 0.0036(11)
C38 0.0347(17) 0.0215(14) 0.0234(14) 0.0045(12) -0.0042(12) -0.0144(12)
C20 0.0327(17) 0.0201(14) 0.0456(18) 0.0093(14) 0.0034(14) -0.0072(12)
C21 0.0328(17) 0.0191(14) 0.0340(16) 0.0002(13) -0.0020(13) 0.0003(12)
C19 0.0256(16) 0.0323(16) 0.0357(17) 0.0096(14) 0.0085(13) -0.0043(12)
C25 0.0476(19) 0.0275(15) 0.0366(17) 0.0002(13) 0.0163(14) 0.0102(14)
C33 0.0175(15) 0.0341(16) 0.063(2) 0.0027(16) 0.0097(14) 0.0035(13)
C31 0.0292(17) 0.0276(15) 0.0336(16) 0.0076(13) 0.0000(13) 0.0026(12)
C4 0.0298(17) 0.0301(16) 0.051(2) -0.0085(14) -0.0114(14) 0.0012(13)
C15 0.0395(19) 0.057(2) 0.0278(16) 0.0040(15) 0.0111(14) -0.0067(15)
C3 0.080(3) 0.0229(15) 0.0214(15) -0.0008(13) 0.0058(15) 0.0037(15)
C16 0.0233(16) 0.0505(19) 0.054(2) 0.0050(16) 0.0164(14) -0.0008(14)
C24 0.067(2) 0.0302(16) 0.0285(17) -0.0040(14) -0.0005(15) 0.0003(15)
C27 0.078(3) 0.070(3) 0.051(2) -0.029(2) -0.012(2) 0.032(2)
C28 0.040(2) 0.064(2) 0.094(3) -0.019(2) 0.033(2) 0.0000(18)
C13 0.055(2) 0.0348(17) 0.0212(15) 0.0003(13) 0.0073(14) -0.0069(15)

loop_
_atom_type_symbol
_atom_type_description
_atom_type_scat_dispersion_real
_atom_type_scat_dispersion_imag
_atom_type_scat_source
C C 0.0033 0.0016 'International Tables Vol C Tables 4.2.6.8 and 6.1.1.4'
H H 0.0000 0.0000 'International Tables Vol C Tables 4.2.6.8 and 6.1.1.4'
N N 0.0061 0.0033 'International Tables Vol C Tables 4.2.6.8 and 6.1.1.4'
Al Al 0.0645 0.0514 'International Tables Vol C Tables 4.2.6.8 and 6.1.1.4'

loop_
_geom_angle_atom_site_label_1
_geom_angle_atom_site_label_2
_geom_angle_atom_site_label_3
_geom_angle
N4 Al2 N6 93.06(9)
N4 Al2 C43 110.72(11)
N6 Al2 C43 117.47(11)
N4 Al2 C44 109.57(12)
N6 Al2 C44 104.82(11)
C43 Al2 C44 118.23(14)
C42 N6 C45 121.32(19)
C42 N6 Al2 116.69(16)
C45 N6 Al2 120.36(15)
C41 N4 C57 120.6(2)
C41 N4 Al2 115.83(16)
C57 N4 Al2 121.26(16)
C41 N5 C42 125.8(2)
C59 C58 C57 118.3(2)
C59 C58 C63 119.7(2)
C57 C58 C63 121.9(2)
N6 C42 N5 125.5(2)
N6 C42 C82 124.0(2)
N5 C42 C82 110.5(2)
C49 C50 C45 117.7(2)
C49 C50 C51 120.1(2)
C45 C50 C51 122.2(2)
C46 C45 C50 121.6(2)
C46 C45 N6 121.2(2)
C50 C45 N6 117.2(2)
C84 C83 C82 120.6(2)
C64 C63 C58 112.1(2)
C64 C63 C65 109.8(2)
C58 C63 C65 113.1(2)
N4 C41 N5 124.9(2)
N4 C41 C72 122.9(2)
N5 C41 C72 112.1(2)
C48 C49 C50 121.4(2)
C50 C51 C52 112.2(2)
C50 C51 C53 112.3(2)
C52 C51 C53 110.4(2)
C47 C46 C45 117.6(2)
C47 C46 C54 117.9(2)
C45 C46 C54 124.5(2)
C83 C82 C81 118.5(2)
C83 C82 C42 124.4(2)
C81 C82 C42 117.1(2)
C49 C48 C47 120.0(2)
C48 C47 C46 121.6(2)
C62 C57 C58 121.3(2)
C62 C57 N4 120.6(2)
C58 C57 N4 118.1(2)
C57 C62 C61 118.0(3)
C57 C62 C66 124.3(3)
C61 C62 C66 116.5(3)
C57 C62 C69 120.5(3)
C61 C62 C69 120.3(3)
C66 C62 C69 22.1(3)
C46 C54 C56 111.7(2)
C46 C54 C55 109.8(2)
C56 C54 C55 110.0(2)
C61 C60 C59 120.1(3)
C79 C80 C72 120.8(3)
C85 C84 C83 120.1(3)
C60 C59 C58 120.9(3)
C86 C81 C82 120.5(3)
C80 C72 C73 119.2(3)
C80 C72 C74 113.4(4)
C73 C72 C74 25.0(3)
C80 C72 C41 126.2(2)
C73 C72 C41 114.0(3)
C74 C72 C41 118.2(4)
C86 C85 C84 119.6(3)
C81 C86 C85 120.6(3)
C60 C61 C62 121.4(3)
C62 C66 C68 114.9(4)
C62 C66 C67 109.3(4)
C68 C66 C67 110.4(4)
C78 C79 C80 121.8(4)
C78 C79 C77 27.0(4)
C80 C79 C77 118.4(3)
C75 C77 C79 120.7(4)
C75 C73 C72 120.3(4)
C77 C75 C73 119.5(4)
N3 Al1 N1 93.05(8)
N3 Al1 C4 111.65(11)
N1 Al1 C4 116.99(11)
N3 Al1 C3 110.92(11)
N1 Al1 C3 106.78(11)
C4 Al1 C3 115.29(13)
C2 N3 C17 120.86(19)
C2 N3 Al1 117.01(16)
C17 N3 Al1 120.30(15)
C1 N1 C5 122.26(19)
C1 N1 Al1 118.13(16)
C5 N1 Al1 118.35(14)
C2 N2 C1 126.1(2)
C40 C35 C36 118.1(2)
C40 C35 C1 117.7(2)
C36 C35 C1 124.2(2)
C6 C5 C10 121.5(2)
C6 C5 N1 118.1(2)
C10 C5 N1 120.3(2)
N3 C2 N2 124.8(2)
N3 C2 C29 123.2(2)
N2 C2 C29 112.0(2)
C22 C17 C18 121.8(2)
C22 C17 N3 120.5(2)
C18 C17 N3 117.7(2)
C21 C22 C17 117.7(2)
C21 C22 C23 118.9(2)
C17 C22 C23 123.4(2)
C37 C36 C35 120.0(2)
C7 C6 C5 118.2(2)
C7 C6 C14 119.9(2)
C5 C6 C14 121.9(2)
N1 C1 N2 124.9(2)
N1 C1 C35 124.7(2)
N2 C1 C35 110.4(2)
C6 C14 C16 113.1(2)
C6 C14 C15 112.0(2)
C16 C14 C15 110.5(2)
C19 C18 C17 117.7(2)
C19 C18 C26 119.9(2)
C17 C18 C26 122.4(2)
C34 C29 C30 118.3(2)
C34 C29 C2 117.0(2)
C30 C29 C2 124.7(2)
C9 C10 C5 117.2(2)
C9 C10 C11 118.8(2)
C5 C10 C11 124.0(2)
C10 C11 C12 111.3(2)
C10 C11 C13 111.0(2)
C12 C11 C13 109.5(2)
C40 C39 C38 120.4(3)
C8 C9 C10 122.0(2)
C38 C37 C36 121.3(2)
C22 C23 C24 110.7(2)
C22 C23 C25 112.2(2)
C24 C23 C25 109.6(2)
C39 C40 C35 121.1(2)
C31 C30 C29 120.4(2)
C28 C26 C27 109.9(3)
C28 C26 C18 112.6(2)
C27 C26 C18 112.0(2)
C33 C34 C29 121.0(3)
C31 C32 C33 119.8(3)
C9 C8 C7 120.2(2)
C8 C7 C6 120.9(2)
C37 C38 C39 119.2(2)
C21 C20 C19 119.9(2)
C20 C21 C22 121.3(3)
C20 C19 C18 121.5(3)
C34 C33 C32 119.9(3)
C32 C31 C30 120.6(3)
C71 C69 C70 109.8(6)
C71 C69 C62 116.7(5)
C70 C69 C62 103.2(5)
C78 C76 C74 120.0(8)
C76 C74 C72 121.8(7)
C79 C78 C76 118.1(8)

loop_
_geom_bond_atom_site_label_1
_geom_bond_atom_site_label_2
_geom_bond_distance
Al2 N4 1.926(2)
Al2 N6 1.934(2)
Al2 C43 1.948(3)
Al2 C44 1.962(3)
N6 C42 1.323(3)
N6 C45 1.459(3)
N4 C41 1.326(3)
N4 C57 1.455(3)
N5 C41 1.343(3)
N5 C42 1.350(3)
C58 C59 1.394(3)
C58 C57 1.395(3)
C58 C63 1.517(3)
C42 C82 1.505(3)
C50 C49 1.393(3)
C50 C45 1.414(3)
C50 C51 1.509(3)
C45 C46 1.398(3)
C83 C84 1.383(3)
C83 C82 1.390(3)
C63 C64 1.515(4)
C63 C65 1.522(4)
C41 C72 1.500(3)
C49 C48 1.374(4)
C51 C52 1.524(4)
C51 C53 1.524(3)
C46 C47 1.397(3)
C46 C54 1.520(3)
C82 C81 1.395(3)
C48 C47 1.375(3)
C57 C62 1.394(3)
C62 C61 1.399(4)
C62 C66 1.459(5)
C62 C69 1.655(7)
C54 C56 1.524(4)
C54 C55 1.536(4)
C60 C61 1.364(4)
C60 C59 1.378(4)
C80 C79 1.380(4)
C80 C72 1.391(4)
C84 C85 1.382(4)
C81 C86 1.376(4)
C72 C73 1.406(5)
C72 C74 1.453(8)
C85 C86 1.377(4)
C66 C68 1.522(7)
C66 C67 1.533(7)
C79 C78 1.362(9)
C79 C77 1.418(6)
C77 C75 1.379(6)
C73 C75 1.388(6)
Al1 N3 1.924(2)
Al1 N1 1.938(2)
Al1 C4 1.950(3)
Al1 C3 1.958(3)
N3 C2 1.329(3)
N3 C17 1.454(3)
N1 C1 1.322(3)
N1 C5 1.455(3)
N2 C2 1.344(3)
N2 C1 1.352(3)
C35 C40 1.394(3)
C35 C36 1.400(3)
C35 C1 1.502(3)
C5 C6 1.405(3)
C5 C10 1.411(3)
C2 C29 1.507(3)
C17 C22 1.401(3)
C17 C18 1.402(3)
C22 C21 1.398(3)
C22 C23 1.520(4)
C36 C37 1.384(3)
C6 C7 1.393(3)
C6 C14 1.514(3)
C14 C16 1.524(3)
C14 C15 1.527(4)
C18 C19 1.391(3)
C18 C26 1.522(3)
C29 C34 1.387(3)
C29 C30 1.396(3)
C10 C9 1.394(3)
C10 C11 1.516(3)
C11 C12 1.530(3)
C11 C13 1.534(3)
C39 C40 1.380(3)
C39 C38 1.381(4)
C9 C8 1.368(4)
C37 C38 1.375(4)
C23 C24 1.526(4)
C23 C25 1.528(4)
C30 C31 1.383(3)
C26 C28 1.513(4)
C26 C27 1.518(4)
C34 C33 1.384(3)
C32 C31 1.371(4)
C32 C33 1.384(4)
C8 C7 1.379(4)
C20 C21 1.373(4)
C20 C19 1.379(4)
C71 C69 1.514(10)
C70 C69 1.524(10)
C76 C78 1.366(11)
C76 C74 1.376(11)
